data_7007471
loop_
_publ_author_name
'Anderson, Carly E.'
'Apperley, David C.'
'Batsanov, Andrei S.'
'Dyer, Philip W.'
'Howard, Judith A. K.'

_publ_section_title
;
 Concise syntheses of tridentate PNE ligands and their coordination
 chemistry with palladium(II) : a solution- and solid-state study.
;
_journal_issue 34
_journal_name_full 'Dalton transactions (Cambridge, England : 2003)'
_journal_page_first 4134
_journal_page_last 4145
_journal_paper_doi 10.1039/b605995c
_journal_year 2006
_chemical_formula_moiety 'C5 H12 Cl2 N2 Pd'
_chemical_formula_sum 'C5 H12 Cl2 N2 Pd'
_chemical_formula_weight 277.47
_chemical_name_common 'N-methyl-piperazine palladium dichloride'
_chemical_name_systematic ' N-methyl-piperazine palladium dichloride'
_space_group_IT_number 62
_symmetry_cell_setting orthorhombic
_symmetry_space_group_name_Hall '-P 2ac 2n'
_symmetry_space_group_name_H-M 'P n m a'
_atom_sites_solution_hydrogens difmap
_atom_sites_solution_primary direct
_atom_sites_solution_secondary difmap
_audit_creation_method SHELXL-97
_cell_angle_alpha 90.00
_cell_angle_beta 90.00
_cell_angle_gamma 90.00
_cell_formula_units_Z 4
_cell_length_a 11.0551(13)
_cell_length_b 8.1413(3)
_cell_length_c 9.3990(10)
_cell_measurement_reflns_used 8903
_cell_measurement_temperature 120(2)
_cell_measurement_theta_max 30.00
_cell_measurement_theta_min 2.84
_cell_volume 845.94(14)
_computing_cell_refinement 'SAINT version 6.02A (Bruker, 2001)'
_computing_data_collection 'SMART version 5.625 (Bruker, 2001)'
_computing_data_reduction 'SAINT version 6.02A (Bruker, 2001)'
_computing_molecular_graphics 'SHELXTL version 6.14 (Bruker, 2003)'
_computing_publication_material 'SHELXTL version 6.14 (Bruker, 2003)'
_computing_structure_refinement 'SHELXTL version 6.14 (Bruker, 2003)'
_computing_structure_solution 'SHELXTL version 6.14 (Bruker, 2003)'
_diffrn_ambient_temperature 120(2)
_diffrn_detector_area_resol_mean 5.6
_diffrn_measured_fraction_theta_full 0.999
_diffrn_measured_fraction_theta_max 0.999
_diffrn_measurement_device_type 'Bruker SMART 6K CCD area detector'
_diffrn_measurement_method '\w scans'
_diffrn_radiation_monochromator graphite
_diffrn_radiation_source 'fine-focus sealed tube'
_diffrn_radiation_type MoK\a
_diffrn_radiation_wavelength 0.71073
_diffrn_reflns_av_R_equivalents 0.0216
_diffrn_reflns_av_sigmaI/netI 0.0117
_diffrn_reflns_limit_h_max 15
_diffrn_reflns_limit_h_min -15
_diffrn_reflns_limit_k_max 11
_diffrn_reflns_limit_k_min -11
_diffrn_reflns_limit_l_max 13
_diffrn_reflns_limit_l_min -13
_diffrn_reflns_number 11409
_diffrn_reflns_theta_full 30.00
_diffrn_reflns_theta_max 30.00
_diffrn_reflns_theta_min 2.84
_diffrn_standards_number 0
_exptl_absorpt_coefficient_mu 2.752
_exptl_absorpt_correction_T_max 0.8120
_exptl_absorpt_correction_T_min 0.5629
_exptl_absorpt_correction_type integration
_exptl_absorpt_process_details 'XPREP 6.12 (Bruker, 2001), R(int)=0.075 before correction'
_exptl_crystal_colour orange
_exptl_crystal_density_diffrn 2.179
_exptl_crystal_density_method 'not measured'
_exptl_crystal_description 'tetragonal prism'
_exptl_crystal_F_000 544
_exptl_crystal_size_max 0.28
_exptl_crystal_size_mid 0.09
_exptl_crystal_size_min 0.09
_refine_diff_density_max 1.263
_refine_diff_density_min -0.798
_refine_diff_density_rms 0.110
_refine_ls_extinction_method none
_refine_ls_goodness_of_fit_ref 1.054
_refine_ls_hydrogen_treatment refall
_refine_ls_matrix_type full
_refine_ls_number_parameters 81
_refine_ls_number_reflns 1316
_refine_ls_number_restraints 0
_refine_ls_restrained_S_all 1.054
_refine_ls_R_factor_all 0.0200
_refine_ls_R_factor_gt 0.0187
_refine_ls_shift/su_max 0.000
_refine_ls_shift/su_mean 0.000
_refine_ls_structure_factor_coef Fsqd
_refine_ls_weighting_details 'calc w=1/[\s^2^(Fo^2^)+(0.0271P)^2^+0.8908P] where P=(Fo^2^+2Fc^2^)/3'
_refine_ls_weighting_scheme calc
_refine_ls_wR_factor_gt 0.0471
_refine_ls_wR_factor_ref 0.0479
_reflns_number_gt 1233
_reflns_number_total 1316
_reflns_threshold_expression I>2\s(I)
_cod_data_source_file b605995c.txt
_cod_data_source_block (14)
_cod_depositor_comments
;
The following automatic conversions were performed:
'_symmetry_cell_setting' value 'Orthorhombic' changed to 'orthorhombic'
according to '/home/saulius/struct/CIF-dictionaries/cif_core.dic'
dictionary named 'cif_core.dic' version 2.4.1 from 2010-06-29.

Automatic conversion script
Id: cif_fix_enum 1527 2010-12-29 10:47:43Z saulius 
;
_cod_original_sg_symbol_H-M Pnma
_cod_database_code 7007471

loop_
_symmetry_equiv_pos_as_xyz
'x, y, z'
'-x+1/2, -y, z+1/2'
'-x, y+1/2, -z'
'x+1/2, -y+1/2, -z+1/2'
'-x, -y, -z'
'x-1/2, y, -z-1/2'
'x, -y-1/2, z'
'-x-1/2, y-1/2, z-1/2'

loop_
_atom_site_label
_atom_site_type_symbol
_atom_site_fract_x
_atom_site_fract_y
_atom_site_fract_z
_atom_site_U_iso_or_equiv
_atom_site_adp_type
_atom_site_occupancy
_atom_site_symmetry_multiplicity
_atom_site_calc_flag
_atom_site_refinement_flags
_atom_site_disorder_assembly
_atom_site_disorder_group
Pd Pd 0.403556(14) 0.2500 0.441116(18) 0.01511(7) Uani 1 2 d S . .
Cl1 Cl 0.43974(6) 0.2500 0.19898(6) 0.02424(13) Uani 1 2 d S . .
Cl2 Cl 0.60648(5) 0.2500 0.49769(7) 0.02180(12) Uani 1 2 d S . .
N1 N 0.21928(19) 0.2500 0.4274(2) 0.0158(4) Uani 1 2 d S . .
H1N H 0.188(3) 0.2500 0.347(4) 0.028(9) Uiso 1 2 d S . .
C2 C 0.18303(14) 0.1011(2) 0.50873(17) 0.0175(3) Uani 1 1 d . . .
H21 H 0.204(2) 0.008(3) 0.454(2) 0.018(6) Uiso 1 1 d . . .
H22 H 0.0979(17) 0.104(3) 0.523(3) 0.017(5) Uiso 1 1 d . . .
C3 C 0.25581(14) 0.1018(2) 0.64790(17) 0.0168(3) Uani 1 1 d . . .
H31 H 0.3058(19) 0.008(3) 0.652(2) 0.017(5) Uiso 1 1 d . . .
H32 H 0.204(2) 0.108(3) 0.729(2) 0.018(5) Uiso 1 1 d . . .
N4 N 0.33520(17) 0.2500 0.6457(2) 0.0152(3) Uani 1 2 d S . .
C9 C 0.4194(2) 0.2500 0.7679(3) 0.0198(4) Uani 1 2 d S . .
H91 H 0.383(3) 0.2500 0.848(4) 0.017(7) Uiso 1 2 d S . .
H92 H 0.470(2) 0.155(3) 0.761(2) 0.019(5) Uiso 1 1 d . . .

loop_
_atom_site_aniso_label
_atom_site_aniso_U_11
_atom_site_aniso_U_22
_atom_site_aniso_U_33
_atom_site_aniso_U_23
_atom_site_aniso_U_13
_atom_site_aniso_U_12
Pd 0.01159(9) 0.01730(10) 0.01644(10) 0.000 0.00224(5) 0.000
Cl1 0.0223(3) 0.0313(3) 0.0192(3) 0.000 0.0075(2) 0.000
Cl2 0.0129(2) 0.0213(3) 0.0312(3) 0.000 0.0008(2) 0.000
N1 0.0152(9) 0.0183(9) 0.0139(8) 0.000 0.0000(6) 0.000
C2 0.0162(7) 0.0189(7) 0.0173(7) -0.0004(6) 0.0004(5) -0.0029(6)
C3 0.0166(7) 0.0156(6) 0.0181(7) 0.0008(6) 0.0000(5) -0.0012(6)
N4 0.0123(8) 0.0167(8) 0.0165(8) 0.000 -0.0012(7) 0.000
C9 0.0181(10) 0.0265(12) 0.0147(10) 0.000 -0.0040(8) 0.000

loop_
_atom_type_symbol
_atom_type_description
_atom_type_scat_dispersion_real
_atom_type_scat_dispersion_imag
_atom_type_scat_source
C C 0.0033 0.0016 'International Tables Vol C Tables 4.2.6.8 and 6.1.1.4'
H H 0.0000 0.0000 'International Tables Vol C Tables 4.2.6.8 and 6.1.1.4'
N N 0.0061 0.0033 'International Tables Vol C Tables 4.2.6.8 and 6.1.1.4'
Cl Cl 0.1484 0.1585 'International Tables Vol C Tables 4.2.6.8 and 6.1.1.4'
Pd Pd -0.9988 1.0072 'International Tables Vol C Tables 4.2.6.8 and 6.1.1.4'

loop_
_exptl_crystal_face_index_h
_exptl_crystal_face_index_k
_exptl_crystal_face_index_l
_exptl_crystal_face_perp_dist
-1.00 0.00 1.00 0.0450
1.00 0.00 -1.00 0.0450
-1.00 0.00 -1.00 0.0450
1.00 0.00 1.00 0.0450
0.00 1.00 0.00 0.1400
0.00 -1.00 0.00 0.1400
0.00 1.00 1.00 0.1150
0.00 1.00 -1.00 0.1150
1.00 -2.00 -1.00 0.1200

loop_
_geom_angle_atom_site_label_1
_geom_angle_atom_site_label_2
_geom_angle_atom_site_label_3
_geom_angle
_geom_angle_site_symmetry_1
_geom_angle_site_symmetry_3
_geom_angle_publ_flag
N1 Pd N4 72.16(8) . . ?
N1 Pd Cl2 170.28(6) . . ?
N4 Pd Cl2 98.12(5) . . ?
N1 Pd Cl1 96.36(6) . . ?
N4 Pd Cl1 168.52(6) . . ?
Cl2 Pd Cl1 93.37(2) . . ?
C2 N1 C2 109.12(18) 7_565 . ?
C2 N1 Pd 103.68(11) 7_565 . ?
C2 N1 Pd 103.68(11) . . ?
C2 N1 H1N 110.7(12) 7_565 . ?
C2 N1 H1N 110.7(12) . . ?
Pd N1 H1N 118(2) . . ?
N1 C2 C3 107.05(14) . . ?
N1 C2 H21 108.2(13) . . ?
C3 C2 H21 109.8(14) . . ?
N1 C2 H22 108.6(15) . . ?
C3 C2 H22 113.5(15) . . ?
H21 C2 H22 110(2) . . ?
N4 C3 C2 107.43(14) . . ?
N4 C3 H31 108.1(13) . . ?
C2 C3 H31 110.0(13) . . ?
N4 C3 H32 108.6(13) . . ?
C2 C3 H32 111.4(13) . . ?
H31 C3 H32 111.2(19) . . ?
C9 N4 C3 111.10(12) . 7_565 ?
C9 N4 C3 111.10(12) . . ?
C3 N4 C3 107.92(17) 7_565 . ?
C9 N4 Pd 119.50(15) . . ?
C3 N4 Pd 103.17(10) 7_565 . ?
C3 N4 Pd 103.16(10) . . ?
N4 C9 H91 113(2) . . ?
N4 C9 H92 108.7(13) . . ?
H91 C9 H92 109.3(17) . . ?

loop_
_geom_bond_atom_site_label_1
_geom_bond_atom_site_label_2
_geom_bond_distance
_geom_bond_site_symmetry_2
_geom_bond_publ_flag
Pd N1 2.041(2) . ?
Pd N4 2.066(2) . ?
Pd Cl2 2.3055(6) . ?
Pd Cl1 2.3107(7) . ?
N1 C2 1.488(2) 7_565 ?
N1 C2 1.488(2) . ?
N1 H1N 0.83(4) . ?
C2 C3 1.536(2) . ?
C2 H21 0.94(2) . ?
C2 H22 0.951(19) . ?
C3 N4 1.4923(19) . ?
C3 H31 0.94(2) . ?
C3 H32 0.95(2) . ?
N4 C9 1.478(3) . ?
N4 C3 1.4923(19) 7_565 ?
C9 H91 0.85(3) . ?
C9 H92 0.96(2) . ?

loop_
_geom_hbond_atom_site_label_D
_geom_hbond_atom_site_label_H
_geom_hbond_atom_site_label_A
_geom_hbond_distance_DH
_geom_hbond_distance_HA
_geom_hbond_distance_DA
_geom_hbond_angle_DHA
_geom_hbond_site_symmetry_A
N1 H1N Cl1 0.83(4) 2.78(4) 3.311(2) 124(3) 6_556
N1 H1N Cl2 0.83(4) 3.36(4) 4.186(2) 171(3) 6_556

loop_
_geom_torsion_atom_site_label_1
_geom_torsion_atom_site_label_2
_geom_torsion_atom_site_label_3
_geom_torsion_atom_site_label_4
_geom_torsion
_geom_torsion_site_symmetry_1
_geom_torsion_site_symmetry_2
_geom_torsion_site_symmetry_3
_geom_torsion_site_symmetry_4
_geom_torsion_publ_flag
C2 N1 C2 C3 -64.0(2) 7_565 . . . ?
N1 C2 C3 N4 -0.76(18) . . . . ?
C2 C3 N4 C9 -173.12(15) . . . . ?
C2 C3 N4 C3 64.85(19) . . . 7_565 ?
